data_1549483
loop_
_publ_author_name
'Zenere, Katrina A.'
'Duyker, Samuel G.'
'Trzop, Elzbieta'
'Collet, Eric'
'Chan, Bun'
'Doheny, Patrick W.'
'Kepert, Cameron J.'
'Neville, Suzanne M.'

_publ_section_title
;
 Increasing spin crossover cooperativity in 2D Hofmann-type materials with
 guest molecule removal.
;
_journal_issue 25
_journal_name_full 'Chemical science'
_journal_page_first 5623
_journal_page_last 5629
_journal_paper_doi 10.1039/c8sc01040d
_journal_volume 9
_journal_year 2018
_chemical_formula_moiety 'C26 H20 Fe N12 Pt, 2(O)'
_chemical_formula_sum 'C26 H20 Fe N12 O2 Pt'
_chemical_formula_weight 783.48
_chemical_melting_point ?
_chemical_name_common '[Fe(proptrz)2Pt(CN)4].2H2O'
_space_group_crystal_system triclinic
_space_group_IT_number 2
_space_group_name_Hall '-P 1'
_space_group_name_H-M_alt 'P -1'
_symmetry_space_group_name_Hall '-P 1'
_symmetry_space_group_name_H-M 'P -1'
_atom_sites_solution_hydrogens geom
_atom_sites_solution_primary dual
_atom_sites_solution_secondary difmap
_audit_creation_method SHELXL-2013
_audit_update_record
;
2016-11-28 deposited with the CCDC.
2018-05-29 downloaded from the CCDC.
;
_cell_angle_alpha 95.997(2)
_cell_angle_beta 98.598(2)
_cell_angle_gamma 90.080(2)
_cell_formula_units_Z 1
_cell_length_a 7.27720(10)
_cell_length_b 7.64320(10)
_cell_length_c 13.5928(3)
_cell_measurement_reflns_used 11818
_cell_measurement_temperature 200(2)
_cell_measurement_theta_max 75.8870
_cell_measurement_theta_min 3.2620
_cell_volume 743.35(2)
_computing_cell_refinement
;
CrysAlisPro, Agilent Technologies,
Version 1.171.37.31d
;
_computing_data_collection
;
CrysAlisPro, Agilent Technologies,
Version 1.171.37.31d
;
_computing_data_reduction
;
CrysAlisPro, Agilent Technologies,
Version 1.171.37.31d
;
_computing_structure_refinement 'SHELXL-2013 (Sheldrick, 2013), Xseed'
_computing_structure_solution 'SHELXS-97 (Sheldrick, 1997)'
_diffrn_ambient_temperature 200(2)
_diffrn_detector 'CCD plate'
_diffrn_detector_area_resol_mean 10.5861
_diffrn_detector_type Atlas
_diffrn_measured_fraction_theta_full 1.000
_diffrn_measured_fraction_theta_max 0.980
_diffrn_measurement_device 'four-circle diffractometer'
_diffrn_measurement_device_type 'SuperNova, Dual, Cu at zero, Atlas'
_diffrn_measurement_method '\w scans'
_diffrn_radiation_monochromator mirror
_diffrn_radiation_type CuK\a
_diffrn_radiation_wavelength 1.54184
_diffrn_reflns_av_R_equivalents 0.0621
_diffrn_reflns_av_unetI/netI 0.0395
_diffrn_reflns_Laue_measured_fraction_full 1.000
_diffrn_reflns_Laue_measured_fraction_max 0.980
_diffrn_reflns_limit_h_max 8
_diffrn_reflns_limit_h_min -9
_diffrn_reflns_limit_k_max 9
_diffrn_reflns_limit_k_min -9
_diffrn_reflns_limit_l_max 17
_diffrn_reflns_limit_l_min -17
_diffrn_reflns_number 15540
_diffrn_reflns_point_group_measured_fraction_full 1.000
_diffrn_reflns_point_group_measured_fraction_max 0.980
_diffrn_reflns_theta_full 67.684
_diffrn_reflns_theta_max 76.450
_diffrn_reflns_theta_min 3.307
_diffrn_source 'sealed X-ray tube'
_diffrn_source_type 'SuperNova (Cu) X-ray Source'
_exptl_absorpt_coefficient_mu 12.973
_exptl_absorpt_correction_T_max 0.273
_exptl_absorpt_correction_T_min 0.142
_exptl_absorpt_correction_type multi-scan
_exptl_absorpt_process_details
;
 CrysAlisPro, Agilent Technologies,
 Version 1.171.37.31d (release 11-02-2014 CrysAlis171 .NET)
 (compiled Feb 11 2014,18:09:27)
 Empirical absorption correction using spherical harmonics,
 implemented in SCALE3 ABSPACK scaling algorithm.
;
_exptl_crystal_colour yellow
_exptl_crystal_density_diffrn 1.750
_exptl_crystal_density_method 'not measured'
_exptl_crystal_description 'square plate'
_exptl_crystal_F_000 376
_exptl_crystal_preparation ', Magnetic properties'
_exptl_crystal_recrystallization_method 'solvent diffusion'
_exptl_crystal_size_max 0.200
_exptl_crystal_size_mid 0.200
_exptl_crystal_size_min 0.100
_refine_diff_density_max 7.227
_refine_diff_density_min -1.474
_refine_diff_density_rms 0.309
_refine_ls_extinction_method none
_refine_ls_goodness_of_fit_ref 1.083
_refine_ls_hydrogen_treatment constr
_refine_ls_matrix_type full
_refine_ls_number_parameters 192
_refine_ls_number_reflns 3066
_refine_ls_number_restraints 0
_refine_ls_restrained_S_all 1.083
_refine_ls_R_factor_all 0.0562
_refine_ls_R_factor_gt 0.0560
_refine_ls_shift/su_max 0.000
_refine_ls_shift/su_mean 0.000
_refine_ls_structure_factor_coef Fsqd
_refine_ls_weighting_details 'w=1/[\s^2^(Fo^2^)+(0.1258P)^2^+2.1693P] where P=(Fo^2^+2Fc^2^)/3'
_refine_ls_weighting_scheme calc
_refine_ls_wR_factor_gt 0.1544
_refine_ls_wR_factor_ref 0.1545
_reflns_Friedel_coverage 0.000
_reflns_number_gt 3064
_reflns_number_total 3066
_reflns_threshold_expression 'I > 2\s(I)'
_cod_data_source_file c8sc01040d2.cif
_cod_data_source_block 1-Pt-2H2O-200K
_cod_depositor_comments
;
The following automatic conversions were performed:

'_chemical_melting_point' value 'not measured' was changed to '?' -
the value is undefined or not given.

Automatic conversion script
Id: cif_fix_values 4973 2017-02-22 13:04:09Z antanas 

 Adding full bibliography for 1549481--1549483.cif.
;
_cod_database_code 1549483
_title
;
Guest-Modulated Room Temperature Spin Crossover with Wide Hysteresis in a
2-D Hofmann-Type Material
;
_shelx_space_group_comment
;
The symmetry employed for this shelxl refinement is uniquely defined
by the following loop, which should always be used as a source of
symmetry information in preference to the above space-group names.
They are only intended as comments.
;
_shelx_estimated_absorpt_t_min 0.181
_shelx_estimated_absorpt_t_max 0.357
_shelxl_version_number 2013-4

loop_
_space_group_symop_operation_xyz
'x, y, z'
'-x, -y, -z'

loop_
_atom_site_label
_atom_site_type_symbol
_atom_site_fract_x
_atom_site_fract_y
_atom_site_fract_z
_atom_site_U_iso_or_equiv
_atom_site_adp_type
_atom_site_occupancy
_atom_site_site_symmetry_order
_atom_site_calc_flag
_atom_site_refinement_flags_posn
_atom_site_refinement_flags_adp
_atom_site_refinement_flags_occupancy
_atom_site_disorder_assembly
_atom_site_disorder_group
Pt1 Pt 1.0000 0.0000 0.0000 0.02148(18) Uani 1 2 d S . P . .
Fe1 Fe 0.5000 0.5000 0.0000 0.0214(3) Uani 1 2 d S . P . .
C2 C 0.8104(11) -0.1894(10) -0.0002(6) 0.0237(14) Uani 1 1 d . . . . .
N2 N 0.7081(10) -0.3015(9) -0.0007(6) 0.0280(14) Uani 1 1 d . . . . .
C1 C 0.8081(12) 0.1856(12) -0.0024(6) 0.0294(16) Uani 1 1 d . . . . .
N1 N 0.6995(10) 0.2936(10) -0.0041(6) 0.0292(14) Uani 1 1 d . . . . .
C3 C 0.6077(15) 0.6737(12) 0.2212(7) 0.0407(19) Uani 1 1 d . . . . .
H3 H 0.6306 0.7836 0.1981 0.049 Uiso 1 1 calc R U . . .
N3 N 0.5567(11) 0.5285(9) 0.1639(5) 0.0339(14) Uani 1 1 d . . . . .
C4 C 0.5815(17) 0.4709(14) 0.3174(8) 0.049(2) Uani 1 1 d . . . . .
H4 H 0.5819 0.4112 0.3753 0.059 Uiso 1 1 calc R U . . .
N4 N 0.5410(14) 0.3973(11) 0.2256(6) 0.0470(19) Uani 1 1 d . . . . .
C5 C 0.684(2) 0.9177(18) 0.3977(9) 0.060(3) Uani 1 1 d . . . . .
H5 H 0.6536 0.9568 0.3333 0.072 Uiso 1 1 calc R U . . .
N5 N 0.6229(13) 0.6440(11) 0.3186(6) 0.0438(18) Uani 1 1 d . . . . .
C6 C 0.739(2) 1.0421(18) 0.4830(9) 0.059(3) Uani 1 1 d . . . . .
N6 N 0.6770(16) 0.7544(13) 0.4081(6) 0.055(2) Uani 1 1 d . . . . .
C7 C 0.7840(19) 1.1595(17) 0.5463(8) 0.057(3) Uani 1 1 d . . . . .
C8 C 0.8389(16) 1.3054(16) 0.6197(7) 0.050(2) Uani 1 1 d . . . . .
C9 C 0.855(2) 1.472(2) 0.5892(8) 0.066(3) Uani 1 1 d . . . . .
H9 H 0.8283 1.4870 0.5201 0.079 Uiso 1 1 calc R U . . .
C10 C 0.908(2) 1.6159(19) 0.6579(10) 0.067(3) Uani 1 1 d . . . . .
H10 H 0.9187 1.7290 0.6361 0.081 Uiso 1 1 calc R U . . .
C11 C 0.9459(18) 1.5944(19) 0.7579(8) 0.062(3) Uani 1 1 d . . . . .
H11 H 0.9849 1.6930 0.8050 0.074 Uiso 1 1 calc R U . . .
C12 C 0.9284(17) 1.433(2) 0.7905(8) 0.058(3) Uani 1 1 d . . . . .
H12 H 0.9546 1.4207 0.8599 0.070 Uiso 1 1 calc R U . . .
C13 C 0.8720(19) 1.2870(17) 0.7224(8) 0.056(3) Uani 1 1 d . . . . .
H13 H 0.8562 1.1756 0.7454 0.067 Uiso 1 1 calc R U . . .
O1WA O 0.546(3) 0.038(3) 0.1737(14) 0.064(3) Uiso 0.52(2) 1 d . U P A 1
O1WB O 0.456(4) 0.038(3) 0.1949(15) 0.064(3) Uiso 0.48(2) 1 d . U P A 2

loop_
_atom_site_aniso_label
_atom_site_aniso_U_11
_atom_site_aniso_U_22
_atom_site_aniso_U_33
_atom_site_aniso_U_23
_atom_site_aniso_U_13
_atom_site_aniso_U_12
Pt1 0.0125(3) 0.0092(2) 0.0432(3) 0.00162(15) 0.00647(15) 0.00108(15)
Fe1 0.0128(8) 0.0050(7) 0.0471(8) 0.0019(6) 0.0068(6) 0.0034(6)
C2 0.018(3) 0.011(3) 0.041(3) 0.003(3) 0.005(3) 0.004(3)
N2 0.017(3) 0.014(3) 0.054(4) 0.002(2) 0.006(3) -0.003(3)
C1 0.022(4) 0.026(4) 0.041(4) 0.002(3) 0.010(3) 0.013(3)
N1 0.014(3) 0.021(3) 0.054(4) 0.004(3) 0.006(2) 0.011(3)
C3 0.048(6) 0.025(4) 0.048(4) -0.001(3) 0.008(4) 0.001(4)
N3 0.031(4) 0.023(3) 0.048(3) 0.001(3) 0.008(3) -0.002(3)
C4 0.062(7) 0.034(5) 0.050(5) 0.011(4) 0.001(4) -0.001(5)
N4 0.055(5) 0.031(4) 0.053(4) 0.007(3) 0.001(4) -0.006(4)
C5 0.070(8) 0.054(7) 0.052(5) -0.004(5) 0.005(5) 0.001(6)
N5 0.052(5) 0.032(4) 0.045(4) -0.001(3) 0.004(3) -0.003(4)
C6 0.061(7) 0.054(7) 0.059(6) -0.008(5) 0.007(5) 0.001(6)
N6 0.066(6) 0.047(5) 0.047(4) -0.004(4) -0.001(4) 0.005(5)
C7 0.058(7) 0.055(7) 0.055(5) -0.007(5) 0.008(5) 0.000(6)
C8 0.044(6) 0.056(6) 0.047(5) -0.007(4) 0.007(4) -0.001(5)
C9 0.081(9) 0.075(9) 0.039(5) 0.006(5) 0.005(5) -0.009(7)
C10 0.086(10) 0.051(7) 0.062(6) 0.004(5) 0.006(6) -0.014(7)
C11 0.053(7) 0.074(9) 0.051(5) -0.013(5) 0.001(5) -0.006(6)
C12 0.049(6) 0.084(9) 0.040(4) -0.004(5) 0.004(4) 0.010(6)
C13 0.068(8) 0.051(6) 0.051(5) 0.014(4) 0.009(5) 0.007(6)

loop_
_atom_type_symbol
_atom_type_description
_atom_type_scat_dispersion_real
_atom_type_scat_dispersion_imag
_atom_type_scat_source
C C 0.0181 0.0091 'International Tables Vol C Tables 4.2.6.8 and 6.1.1.4'
H H 0.0000 0.0000 'International Tables Vol C Tables 4.2.6.8 and 6.1.1.4'
N N 0.0311 0.0180 'International Tables Vol C Tables 4.2.6.8 and 6.1.1.4'
O O 0.0492 0.0322 'International Tables Vol C Tables 4.2.6.8 and 6.1.1.4'
Fe Fe -1.1336 3.1974 'International Tables Vol C Tables 4.2.6.8 and 6.1.1.4'
Pt Pt -4.5932 6.9264 'International Tables Vol C Tables 4.2.6.8 and 6.1.1.4'

loop_
_geom_angle_atom_site_label_1
_geom_angle_atom_site_label_2
_geom_angle_atom_site_label_3
_geom_angle
_geom_angle_site_symmetry_1
_geom_angle_site_symmetry_3
C1 Pt1 C1 180.0 2_755 .
C1 Pt1 C2 92.0(3) 2_755 2_755
C1 Pt1 C2 88.0(3) . 2_755
C1 Pt1 C2 88.0(3) 2_755 .
C1 Pt1 C2 92.0(3) . .
C2 Pt1 C2 180.0 2_755 .
N2 Fe1 N2 180.0(5) 2_655 1_565
N2 Fe1 N1 87.9(3) 2_655 .
N2 Fe1 N1 92.1(3) 1_565 .
N2 Fe1 N1 92.1(3) 2_655 2_665
N2 Fe1 N1 87.9(3) 1_565 2_665
N1 Fe1 N1 180.0 . 2_665
N2 Fe1 N3 89.1(3) 2_655 2_665
N2 Fe1 N3 90.9(3) 1_565 2_665
N1 Fe1 N3 90.2(3) . 2_665
N1 Fe1 N3 89.8(3) 2_665 2_665
N2 Fe1 N3 90.9(3) 2_655 .
N2 Fe1 N3 89.1(3) 1_565 .
N1 Fe1 N3 89.8(3) . .
N1 Fe1 N3 90.2(3) 2_665 .
N3 Fe1 N3 180.0(4) 2_665 .
N2 C2 Pt1 177.3(8) . .
C2 N2 Fe1 176.0(8) . 1_545
N1 C1 Pt1 179.1(9) . .
C1 N1 Fe1 177.3(8) . .
N3 C3 N5 109.7(8) . .
N3 C3 H3 125.1 . .
N5 C3 H3 125.1 . .
C3 N3 N4 107.6(7) . .
C3 N3 Fe1 125.9(6) . .
N4 N3 Fe1 126.4(5) . .
N4 C4 N5 110.6(8) . .
N4 C4 H4 124.7 . .
N5 C4 H4 124.7 . .
C4 N4 N3 106.6(8) . .
N6 C5 C6 120.0(12) . .
N6 C5 H5 120.0 . .
C6 C5 H5 120.0 . .
C4 N5 C3 105.4(8) . .
C4 N5 N6 122.6(8) . .
C3 N5 N6 131.9(9) . .
C7 C6 C5 172.5(15) . .
C5 N6 N5 114.9(9) . .
C6 C7 C8 177.7(15) . .
C9 C8 C13 118.5(10) . .
C9 C8 C7 119.4(10) . .
C13 C8 C7 122.0(12) . .
C10 C9 C8 121.0(10) . .
C10 C9 H9 119.5 . .
C8 C9 H9 119.5 . .
C11 C10 C9 119.6(13) . .
C11 C10 H10 120.2 . .
C9 C10 H10 120.2 . .
C12 C11 C10 120.8(12) . .
C12 C11 H11 119.6 . .
C10 C11 H11 119.6 . .
C11 C12 C13 120.4(10) . .
C11 C12 H12 119.8 . .
C13 C12 H12 119.8 . .
C12 C13 C8 119.5(11) . .
C12 C13 H13 120.2 . .
C8 C13 H13 120.2 . .

loop_
_geom_bond_atom_site_label_1
_geom_bond_atom_site_label_2
_geom_bond_distance
_geom_bond_site_symmetry_2
Pt1 C1 1.991(8) 2_755
Pt1 C1 1.991(8) .
Pt1 C2 1.998(8) 2_755
Pt1 C2 1.998(8) .
Fe1 N2 2.144(7) 2_655
Fe1 N2 2.144(7) 1_565
Fe1 N1 2.148(7) .
Fe1 N1 2.148(7) 2_665
Fe1 N3 2.191(7) 2_665
Fe1 N3 2.191(7) .
C2 N2 1.133(12) .
N2 Fe1 2.144(7) 1_545
C1 N1 1.143(13) .
C3 N3 1.307(11) .
C3 N5 1.355(12) .
C3 H3 0.9500 .
N3 N4 1.388(11) .
C4 N4 1.305(14) .
C4 N5 1.355(13) .
C4 H4 0.9500 .
C5 N6 1.273(17) .
C5 C6 1.427(16) .
C5 H5 0.9500 .
N5 N6 1.410(11) .
C6 C7 1.186(17) .
C7 C8 1.430(15) .
C8 C9 1.388(19) .
C8 C13 1.403(15) .
C9 C10 1.382(18) .
C9 H9 0.9500 .
C10 C11 1.373(17) .
C10 H10 0.9500 .
C11 C12 1.36(2) .
C11 H11 0.9500 .
C12 C13 1.394(18) .
C12 H12 0.9500 .
C13 H13 0.9500 .
